data_1507995
loop_
_publ_author_name
'Biber, Nicole'
'M\"ows, Katrin'
'Plietker, Bernd'

_publ_section_title
;
 The total synthesis of hyperpapuanone, hyperibone L, epi-clusianone and
 oblongifolin A.
;
_journal_issue 12
_journal_name_full 'Nature chemistry'
_journal_page_first 938
_journal_page_last 942
_journal_paper_doi 10.1038/nchem.1170
_journal_volume 3
_journal_year 2011
_chemical_formula_sum 'C30 H38 O4'
_chemical_formula_weight 462.60
_chemical_name_systematic
; 
 ? 
;
_space_group_IT_number 14
_symmetry_space_group_name_Hall '-P 2ybc'
_symmetry_space_group_name_H-M 'P 1 21/c 1'
_atom_sites_solution_hydrogens geom
_atom_sites_solution_primary direct
_atom_sites_solution_secondary difmap
_audit_creation_method SHELXL-97
_cell_angle_alpha 90.00
_cell_angle_beta 107.307(8)
_cell_angle_gamma 90.00
_cell_formula_units_Z 4
_cell_length_a 14.2028(18)
_cell_length_b 8.4774(9)
_cell_length_c 22.6154(16)
_cell_measurement_temperature 293(2)
_cell_volume 2599.7(5)
_computing_structure_refinement 'SHELXL-97 (Sheldrick, 1997)'
_computing_structure_solution 'SHELXS-97 (Sheldrick, 1990)'
_diffrn_ambient_temperature 293(2)
_diffrn_measured_fraction_theta_full 0.955
_diffrn_measured_fraction_theta_max 0.956
_diffrn_radiation_monochromator graphite
_diffrn_radiation_source 'fine-focus sealed tube'
_diffrn_radiation_type CuK\a
_diffrn_radiation_wavelength 1.54178
_diffrn_reflns_av_R_equivalents 0.0489
_diffrn_reflns_av_sigmaI/netI 0.0466
_diffrn_reflns_limit_h_max 15
_diffrn_reflns_limit_h_min 0
_diffrn_reflns_limit_k_max 0
_diffrn_reflns_limit_k_min -10
_diffrn_reflns_limit_l_max 25
_diffrn_reflns_limit_l_min -27
_diffrn_reflns_number 4664
_diffrn_reflns_theta_full 67.50
_diffrn_reflns_theta_max 67.50
_diffrn_reflns_theta_min 3.26
_exptl_absorpt_coefficient_mu 0.606
_exptl_crystal_density_diffrn 1.182
_exptl_crystal_density_method 'not measured'
_exptl_crystal_F_000 1000
_refine_diff_density_max 0.341
_refine_diff_density_min -0.375
_refine_diff_density_rms 0.079
_refine_ls_extinction_coef 0.0088(3)
_refine_ls_extinction_expression Fc^*^=kFc[1+0.001xFc^2^\l^3^/sin(2\q)]^-1/4^
_refine_ls_extinction_method SHELXL
_refine_ls_goodness_of_fit_ref 1.031
_refine_ls_hydrogen_treatment mixed
_refine_ls_matrix_type full
_refine_ls_number_parameters 345
_refine_ls_number_reflns 4465
_refine_ls_number_restraints 19
_refine_ls_restrained_S_all 1.030
_refine_ls_R_factor_all 0.1633
_refine_ls_R_factor_gt 0.0844
_refine_ls_shift/su_max 0.001
_refine_ls_shift/su_mean 0.000
_refine_ls_structure_factor_coef Fsqd
_refine_ls_weighting_details 'calc w=1/[\s^2^(Fo^2^)+(0.0126P)^2^+7.4367P] where P=(Fo^2^+2Fc^2^)/3'
_refine_ls_weighting_scheme calc
_refine_ls_wR_factor_gt 0.1543
_refine_ls_wR_factor_ref 0.2036
_reflns_number_gt 2410
_reflns_number_total 4465
_reflns_threshold_expression >2sigma(I)
_cod_data_source_file nchem.1170-s2.cif
_cod_data_source_block s1634rc
_cod_database_code 1507995

loop_
_symmetry_equiv_pos_as_xyz
'x, y, z'
'-x, y+1/2, -z+1/2'
'-x, -y, -z'
'x, -y-1/2, z-1/2'

loop_
_atom_site_label
_atom_site_type_symbol
_atom_site_fract_x
_atom_site_fract_y
_atom_site_fract_z
_atom_site_U_iso_or_equiv
_atom_site_adp_type
_atom_site_occupancy
_atom_site_symmetry_multiplicity
_atom_site_calc_flag
_atom_site_refinement_flags
_atom_site_disorder_assembly
_atom_site_disorder_group
O1 O 0.0444(2) 0.0389(4) 0.13748(16) 0.0743(9) Uani 1 1 d . . .
C1 C 0.1219(3) -0.0213(5) 0.13610(17) 0.0522(10) Uani 1 1 d . . .
O2 O 0.2050(2) -0.4235(3) 0.14001(15) 0.0716(9) Uani 1 1 d . . .
C2 C 0.2199(3) 0.0625(4) 0.16057(17) 0.0502(9) Uani 1 1 d . . .
O3 O 0.3553(2) 0.0292(3) 0.24997(12) 0.0637(8) Uani 1 1 d . . .
C3 C 0.2590(3) 0.1002(5) 0.10318(18) 0.0576(10) Uani 1 1 d . . .
O4 O 0.4248(2) -0.3538(5) 0.23444(17) 0.0883(11) Uani 1 1 d . . .
C4 C 0.2609(3) -0.0492(6) 0.06300(19) 0.0625(11) Uani 1 1 d . B .
H4 H 0.2604 -0.0071 0.0225 0.075 Uiso 1 1 calc R . .
C5 C 0.1645(3) -0.1422(6) 0.05005(18) 0.0624(11) Uani 1 1 d . . .
H5A H 0.1732 -0.2421 0.0314 0.075 Uiso 1 1 calc R . .
H5B H 0.1137 -0.0843 0.0196 0.075 Uiso 1 1 calc R . .
C6 C 0.1265(3) -0.1767(5) 0.10578(18) 0.0534(10) Uani 1 1 d . . .
C7 C 0.2021(3) -0.2805(5) 0.14979(18) 0.0539(10) Uani 1 1 d . . .
C8 C 0.2751(3) -0.2119(5) 0.20377(17) 0.0505(9) Uani 1 1 d . . .
C9 C 0.2868(3) -0.0522(5) 0.20673(17) 0.0499(9) Uani 1 1 d . . .
C10 C 0.4198(4) -0.0458(6) 0.3038(2) 0.0785(15) Uani 1 1 d . . .
H10A H 0.3819 -0.1117 0.3227 0.118 Uiso 1 1 calc R . .
H10B H 0.4536 0.0331 0.3328 0.118 Uiso 1 1 calc R . .
H10C H 0.4671 -0.1092 0.2918 0.118 Uiso 1 1 calc R . .
C11 C 0.2062(4) 0.2124(5) 0.1962(2) 0.0679(12) Uani 1 1 d . . .
H11A H 0.1502 0.2707 0.1717 0.102 Uiso 1 1 calc R . .
H11B H 0.2642 0.2769 0.2043 0.102 Uiso 1 1 calc R . .
H11C H 0.1957 0.1826 0.2347 0.102 Uiso 1 1 calc R . .
C12 C 0.3609(3) 0.1806(6) 0.1251(2) 0.0773(14) Uani 1 1 d . . .
H12A H 0.3861 0.1945 0.0905 0.116 Uiso 1 1 calc R . .
H12B H 0.4055 0.1157 0.1557 0.116 Uiso 1 1 calc R . .
H12C H 0.3547 0.2816 0.1428 0.116 Uiso 1 1 calc R . .
C13 C 0.1869(4) 0.2193(6) 0.0616(2) 0.0747(14) Uani 1 1 d . . .
H13A H 0.1891 0.3167 0.0835 0.112 Uiso 1 1 calc R . .
H13B H 0.1211 0.1773 0.0506 0.112 Uiso 1 1 calc R . .
H13C H 0.2054 0.2378 0.0247 0.112 Uiso 1 1 calc R . .
C14 C 0.3544(3) -0.1525(6) 0.0832(2) 0.0731(13) Uani 1 1 d . . .
H14A H 0.4093 -0.0920 0.0780 0.088 Uiso 1 1 calc R A 1
H14B H 0.3686 -0.1753 0.1271 0.088 Uiso 1 1 calc R A 1
C16 C 0.3730(4) -0.3291(6) -0.0023(2) 0.0698(13) Uani 1 1 d D . .
C15 C 0.3488(5) -0.3098(7) 0.0483(3) 0.0607(15) Uani 0.75 1 d P B 1
H15 H 0.3264 -0.3978 0.0646 0.073 Uiso 0.75 1 calc PR B 1
C17 C 0.4160(6) -0.2060(9) -0.0339(3) 0.089(2) Uani 0.75 1 d P B 1
H17A H 0.4304 -0.1130 -0.0086 0.134 Uiso 0.75 1 calc PR B 1
H17B H 0.3697 -0.1807 -0.0732 0.134 Uiso 0.75 1 calc PR B 1
H17C H 0.4757 -0.2454 -0.0402 0.134 Uiso 0.75 1 calc PR B 1
C18 C 0.3591(6) -0.4910(9) -0.0350(4) 0.089(2) Uani 0.75 1 d P B 1
H18A H 0.3396 -0.5676 -0.0097 0.133 Uiso 0.75 1 calc PR B 1
H18B H 0.4201 -0.5230 -0.0415 0.133 Uiso 0.75 1 calc PR B 1
H18C H 0.3091 -0.4829 -0.0743 0.133 Uiso 0.75 1 calc PR B 1
C15A C 0.372(2) -0.183(5) 0.0216(16) 0.142(11) Uani 0.25 1 d PU B 2
H15A H 0.3822 -0.0968 -0.0012 0.171 Uiso 0.25 1 calc PR B 2
C17A C 0.378(3) -0.368(5) -0.0654(9) 0.169(14) Uani 0.25 1 d PDU B 2
H17D H 0.3172 -0.4187 -0.0884 0.253 Uiso 0.25 1 calc PR B 2
H17E H 0.4318 -0.4386 -0.0623 0.253 Uiso 0.25 1 calc PR B 2
H17F H 0.3865 -0.2735 -0.0862 0.253 Uiso 0.25 1 calc PR B 2
C18A C 0.358(3) -0.464(4) 0.0400(14) 0.142(11) Uani 0.25 1 d PU B 2
H18D H 0.4159 -0.4755 0.0746 0.214 Uiso 0.25 1 calc PR B 2
H18E H 0.3447 -0.5605 0.0170 0.214 Uiso 0.25 1 calc PR B 2
H18F H 0.3026 -0.4390 0.0549 0.214 Uiso 0.25 1 calc PR B 2
C19 C 0.0266(3) -0.2609(6) 0.08402(19) 0.0652(12) Uani 1 1 d . . .
H19A H -0.0225 -0.1874 0.0603 0.078 Uiso 1 1 calc R . .
H19B H 0.0312 -0.3469 0.0567 0.078 Uiso 1 1 calc R . .
C20 C -0.0073(3) -0.3254(5) 0.1361(2) 0.0664(12) Uani 1 1 d . . .
H20 H 0.0002 -0.2589 0.1699 0.080 Uiso 1 1 calc R . .
C21 C -0.0464(3) -0.4647(6) 0.1399(2) 0.0697(12) Uani 1 1 d . . .
C22 C -0.0668(4) -0.5842(6) 0.0890(3) 0.0965(18) Uani 1 1 d . . .
H22A H -0.0551 -0.5381 0.0530 0.145 Uiso 1 1 calc R . .
H22B H -0.1343 -0.6177 0.0790 0.145 Uiso 1 1 calc R . .
H22C H -0.0242 -0.6735 0.1023 0.145 Uiso 1 1 calc R . .
C23 C -0.0741(5) -0.5129(8) 0.1956(3) 0.108(2) Uani 1 1 d . . .
H23A H -0.0524 -0.4341 0.2272 0.162 Uiso 1 1 calc R . .
H23B H -0.0433 -0.6118 0.2106 0.162 Uiso 1 1 calc R . .
H23C H -0.1444 -0.5240 0.1850 0.162 Uiso 1 1 calc R . .
C24 C 0.3442(3) -0.3336(5) 0.24218(19) 0.0579(10) Uani 1 1 d . . .
C25 C 0.3103(3) -0.4299(5) 0.28611(18) 0.0562(10) Uani 1 1 d . . .
C26 C 0.3721(4) -0.5503(5) 0.3187(2) 0.0685(12) Uani 1 1 d . . .
H26 H 0.4326 -0.5693 0.3121 0.082 Uiso 1 1 calc R . .
C27 C 0.3418(5) -0.6410(6) 0.3613(2) 0.0879(17) Uani 1 1 d . . .
H27 H 0.3834 -0.7189 0.3837 0.105 Uiso 1 1 calc R . .
C28 C 0.2529(5) -0.6176(7) 0.3704(3) 0.0927(17) Uani 1 1 d . . .
H28 H 0.2337 -0.6796 0.3987 0.111 Uiso 1 1 calc R . .
C29 C 0.1911(4) -0.5022(7) 0.3377(3) 0.0915(17) Uani 1 1 d . . .
H29 H 0.1299 -0.4859 0.3437 0.110 Uiso 1 1 calc R . .
C30 C 0.2207(4) -0.4098(6) 0.2957(2) 0.0711(13) Uani 1 1 d . . .
H30 H 0.1783 -0.3324 0.2735 0.085 Uiso 1 1 calc R . .

loop_
_atom_site_aniso_label
_atom_site_aniso_U_11
_atom_site_aniso_U_22
_atom_site_aniso_U_33
_atom_site_aniso_U_23
_atom_site_aniso_U_13
_atom_site_aniso_U_12
O1 0.058(2) 0.068(2) 0.097(2) -0.0022(17) 0.0222(17) 0.0053(16)
C1 0.048(2) 0.056(2) 0.051(2) 0.0005(18) 0.0113(17) -0.0017(19)
O2 0.084(2) 0.0497(17) 0.079(2) -0.0089(15) 0.0207(17) -0.0004(15)
C2 0.053(2) 0.048(2) 0.0442(19) -0.0020(16) 0.0051(16) -0.0030(17)
O3 0.0618(18) 0.0614(18) 0.0547(16) 0.0002(13) -0.0029(13) -0.0105(14)
C3 0.060(3) 0.059(2) 0.050(2) 0.0027(19) 0.0106(18) -0.009(2)
O4 0.065(2) 0.109(3) 0.099(3) 0.027(2) 0.0364(19) 0.025(2)
C4 0.061(3) 0.075(3) 0.052(2) -0.004(2) 0.0181(19) -0.004(2)
C5 0.062(3) 0.078(3) 0.045(2) -0.007(2) 0.0132(19) -0.004(2)
C6 0.051(2) 0.055(2) 0.051(2) -0.0052(18) 0.0096(17) -0.0079(18)
C7 0.051(2) 0.054(2) 0.056(2) -0.0019(19) 0.0148(18) -0.0027(18)
C8 0.049(2) 0.056(2) 0.0450(19) 0.0024(17) 0.0112(16) 0.0075(18)
C9 0.048(2) 0.050(2) 0.049(2) -0.0028(17) 0.0105(17) 0.0003(17)
C10 0.072(3) 0.088(4) 0.055(3) 0.006(2) -0.013(2) -0.007(3)
C11 0.079(3) 0.047(2) 0.073(3) -0.004(2) 0.016(2) 0.003(2)
C12 0.069(3) 0.084(3) 0.076(3) 0.004(3) 0.018(2) -0.021(3)
C13 0.087(3) 0.065(3) 0.062(3) 0.017(2) 0.005(2) -0.005(3)
C14 0.064(3) 0.098(4) 0.061(3) -0.008(3) 0.024(2) -0.002(3)
C16 0.071(3) 0.075(3) 0.064(3) 0.002(2) 0.020(2) 0.007(2)
C15 0.072(4) 0.050(3) 0.071(4) 0.002(3) 0.038(3) -0.001(3)
C17 0.120(6) 0.092(5) 0.072(4) 0.016(4) 0.053(4) 0.013(5)
C18 0.100(6) 0.079(5) 0.088(5) -0.028(4) 0.028(4) -0.002(4)
C15A 0.14(2) 0.16(2) 0.14(2) 0.011(18) 0.062(17) 0.013(17)
C17A 0.18(2) 0.18(2) 0.16(2) -0.01(2) 0.072(19) 0.03(2)
C18A 0.16(2) 0.15(2) 0.119(18) 0.032(16) 0.034(16) -0.021(17)
C19 0.056(3) 0.074(3) 0.060(2) -0.012(2) 0.008(2) -0.016(2)
C20 0.070(3) 0.063(3) 0.067(3) -0.015(2) 0.020(2) -0.018(2)
C21 0.058(3) 0.073(3) 0.078(3) -0.008(2) 0.020(2) -0.009(2)
C22 0.106(4) 0.070(3) 0.115(5) -0.027(3) 0.034(4) -0.022(3)
C23 0.109(5) 0.122(5) 0.104(4) 0.001(4) 0.050(4) -0.035(4)
C24 0.052(3) 0.062(3) 0.058(2) 0.006(2) 0.0135(19) 0.007(2)
C25 0.057(3) 0.057(2) 0.052(2) 0.0053(18) 0.0119(18) 0.0039(19)
C26 0.071(3) 0.065(3) 0.060(3) 0.000(2) 0.004(2) 0.005(2)
C27 0.111(5) 0.069(3) 0.069(3) 0.014(3) 0.005(3) -0.003(3)
C28 0.103(5) 0.089(4) 0.083(4) 0.016(3) 0.025(3) -0.018(4)
C29 0.084(4) 0.109(5) 0.093(4) 0.013(4) 0.044(3) -0.004(3)
C30 0.067(3) 0.079(3) 0.068(3) 0.010(2) 0.021(2) 0.009(2)

loop_
_atom_type_symbol
_atom_type_description
_atom_type_scat_dispersion_real
_atom_type_scat_dispersion_imag
_atom_type_scat_source
C C 0.0181 0.0091 'International Tables Vol C Tables 4.2.6.8 and 6.1.1.4'
H H 0.0000 0.0000 'International Tables Vol C Tables 4.2.6.8 and 6.1.1.4'
O O 0.0492 0.0322 'International Tables Vol C Tables 4.2.6.8 and 6.1.1.4'

loop_
_geom_angle_atom_site_label_1
_geom_angle_atom_site_label_2
_geom_angle_atom_site_label_3
_geom_angle
O1 C1 C6 122.8(4)
O1 C1 C2 122.2(4)
C6 C1 C2 114.8(3)
C1 C2 C9 105.5(3)
C1 C2 C11 109.4(3)
C9 C2 C11 108.4(3)
C1 C2 C3 107.6(3)
C9 C2 C3 112.8(3)
C11 C2 C3 112.9(3)
C9 O3 C10 122.0(3)
C13 C3 C12 107.2(4)
C13 C3 C4 107.4(3)
C12 C3 C4 111.5(4)
C13 C3 C2 107.5(4)
C12 C3 C2 110.4(3)
C4 C3 C2 112.5(3)
C5 C4 C14 114.0(4)
C5 C4 C3 111.0(4)
C14 C4 C3 116.8(4)
C5 C4 H4 104.5
C14 C4 H4 104.5
C3 C4 H4 104.5
C4 C5 C6 116.9(3)
C4 C5 H5A 108.1
C6 C5 H5A 108.1
C4 C5 H5B 108.1
C6 C5 H5B 108.1
H5A C5 H5B 107.3
C1 C6 C7 109.3(3)
C1 C6 C19 113.2(4)
C7 C6 C19 110.4(3)
C1 C6 C5 106.4(3)
C7 C6 C5 107.3(3)
C19 C6 C5 110.0(3)
O2 C7 C8 119.0(4)
O2 C7 C6 120.6(4)
C8 C7 C6 120.3(3)
C9 C8 C7 118.7(4)
C9 C8 C24 127.0(4)
C7 C8 C24 112.7(3)
O3 C9 C8 126.6(4)
O3 C9 C2 109.7(3)
C8 C9 C2 123.7(3)
O3 C10 H10A 109.5
O3 C10 H10B 109.5
H10A C10 H10B 109.5
O3 C10 H10C 109.5
H10A C10 H10C 109.5
H10B C10 H10C 109.5
C2 C11 H11A 109.5
C2 C11 H11B 109.5
H11A C11 H11B 109.5
C2 C11 H11C 109.5
H11A C11 H11C 109.5
H11B C11 H11C 109.5
C3 C12 H12A 109.5
C3 C12 H12B 109.5
H12A C12 H12B 109.5
C3 C12 H12C 109.5
H12A C12 H12C 109.5
H12B C12 H12C 109.5
C3 C13 H13A 109.5
C3 C13 H13B 109.5
H13A C13 H13B 109.5
C3 C13 H13C 109.5
H13A C13 H13C 109.5
H13B C13 H13C 109.5
C15A C14 C15 51.3(15)
C15A C14 C4 100.7(13)
C15 C14 C4 115.5(4)
C15A C14 H14A 67.6
C15 C14 H14A 108.4
C4 C14 H14A 108.4
C15A C14 H14B 150.3
C15 C14 H14B 108.4
C4 C14 H14B 108.4
H14A C14 H14B 107.5
C15 C16 C15A 59.7(15)
C15 C16 C17A 166.6(18)
C15A C16 C17A 127(2)
C15 C16 C17 125.9(6)
C15A C16 C17 66.8(15)
C17A C16 C17 63.7(18)
C15 C16 C18 120.4(6)
C15A C16 C18 171.9(16)
C17A C16 C18 51.3(17)
C17 C16 C18 113.7(5)
C15 C16 C18A 54.9(14)
C15A C16 C18A 114(2)
C17A C16 C18A 119(2)
C17 C16 C18A 164.7(14)
C18 C16 C18A 67.7(14)
C16 C15 C14 125.1(5)
C16 C15 H15 117.5
C14 C15 H15 117.5
C16 C17 H17A 109.5
C16 C17 H17B 109.5
C16 C17 H17C 109.5
C16 C18 H18A 109.5
C16 C18 H18B 109.5
C16 C18 H18C 109.5
C16 C15A C14 123(3)
C16 C15A H15A 118.3
C14 C15A H15A 118.3
C16 C17A H17D 109.5
C16 C17A H17E 109.5
H17D C17A H17E 109.5
C16 C17A H17F 109.5
H17D C17A H17F 109.5
H17E C17A H17F 109.5
C16 C18A H18D 109.5
C16 C18A H18E 109.5
H18D C18A H18E 109.5
C16 C18A H18F 109.5
H18D C18A H18F 109.5
H18E C18A H18F 109.5
C20 C19 C6 113.6(3)
C20 C19 H19A 108.8
C6 C19 H19A 108.8
C20 C19 H19B 108.8
C6 C19 H19B 108.8
H19A C19 H19B 107.7
C21 C20 C19 128.1(4)
C21 C20 H20 115.9
C19 C20 H20 115.9
C20 C21 C23 121.7(5)
C20 C21 C22 123.0(5)
C23 C21 C22 115.3(5)
C21 C22 H22A 109.5
C21 C22 H22B 109.5
H22A C22 H22B 109.5
C21 C22 H22C 109.5
H22A C22 H22C 109.5
H22B C22 H22C 109.5
C21 C23 H23A 109.5
C21 C23 H23B 109.5
H23A C23 H23B 109.5
C21 C23 H23C 109.5
H23A C23 H23C 109.5
H23B C23 H23C 109.5
O4 C24 C25 121.8(4)
O4 C24 C8 119.4(4)
C25 C24 C8 118.8(4)
C30 C25 C26 118.3(4)
C30 C25 C24 123.0(4)
C26 C25 C24 118.7(4)
C27 C26 C25 119.4(5)
C27 C26 H26 120.3
C25 C26 H26 120.3
C28 C27 C26 121.2(5)
C28 C27 H27 119.4
C26 C27 H27 119.4
C27 C28 C29 119.9(5)
C27 C28 H28 120.1
C29 C28 H28 120.1
C28 C29 C30 119.7(5)
C28 C29 H29 120.2
C30 C29 H29 120.2
C25 C30 C29 121.6(5)
C25 C30 H30 119.2
C29 C30 H30 119.2

loop_
_geom_bond_atom_site_label_1
_geom_bond_atom_site_label_2
_geom_bond_distance
O1 C1 1.222(5)
C1 C6 1.496(5)
C1 C2 1.513(5)
O2 C7 1.235(5)
C2 C9 1.533(5)
C2 C11 1.547(5)
C2 C3 1.589(5)
O3 C9 1.346(4)
O3 C10 1.436(5)
C3 C13 1.542(6)
C3 C12 1.543(6)
C3 C4 1.564(6)
O4 C24 1.221(5)
C4 C5 1.531(6)
C4 C14 1.542(6)
C4 H4 0.9800
C5 C6 1.539(5)
C5 H5A 0.9700
C5 H5B 0.9700
C6 C7 1.510(5)
C6 C19 1.533(5)
C7 C8 1.466(5)
C8 C9 1.363(5)
C8 C24 1.508(5)
C10 H10A 0.9600
C10 H10B 0.9600
C10 H10C 0.9600
C11 H11A 0.9600
C11 H11B 0.9600
C11 H11C 0.9600
C12 H12A 0.9600
C12 H12B 0.9600
C12 H12C 0.9600
C13 H13A 0.9600
C13 H13B 0.9600
C13 H13C 0.9600
C14 C15A 1.51(3)
C14 C15 1.540(7)
C14 H14A 0.9700
C14 H14B 0.9700
C16 C15 1.298(7)
C16 C15A 1.35(4)
C16 C17A 1.486(10)
C16 C17 1.495(8)
C16 C18 1.544(8)
C16 C18A 1.55(3)
C15 H15 0.9300
C17 H17A 0.9600
C17 H17B 0.9600
C17 H17C 0.9600
C18 H18A 0.9600
C18 H18B 0.9600
C18 H18C 0.9600
C15A H15A 0.9300
C17A H17D 0.9600
C17A H17E 0.9600
C17A H17F 0.9600
C18A H18D 0.9600
C18A H18E 0.9600
C18A H18F 0.9600
C19 C20 1.502(6)
C19 H19A 0.9700
C19 H19B 0.9700
C20 C21 1.318(6)
C20 H20 0.9300
C21 C23 1.483(7)
C21 C22 1.496(7)
C22 H22A 0.9600
C22 H22B 0.9600
C22 H22C 0.9600
C23 H23A 0.9600
C23 H23B 0.9600
C23 H23C 0.9600
C24 C25 1.473(6)
C25 C30 1.365(6)
C25 C26 1.403(6)
C26 C27 1.396(7)
C26 H26 0.9300
C27 C28 1.353(8)
C27 H27 0.9300
C28 C29 1.374(8)
C28 H28 0.9300
C29 C30 1.390(7)
C29 H29 0.9300
C30 H30 0.9300

loop_
_geom_torsion_atom_site_label_1
_geom_torsion_atom_site_label_2
_geom_torsion_atom_site_label_3
_geom_torsion_atom_site_label_4
_geom_torsion
O1 C1 C2 C9 126.6(4)
C6 C1 C2 C9 -58.1(4)
O1 C1 C2 C11 10.2(5)
C6 C1 C2 C11 -174.5(3)
O1 C1 C2 C3 -112.8(4)
C6 C1 C2 C3 62.6(4)
C1 C2 C3 C13 65.4(4)
C9 C2 C3 C13 -178.6(3)
C11 C2 C3 C13 -55.4(4)
C1 C2 C3 C12 -177.9(4)
C9 C2 C3 C12 -61.9(5)
C11 C2 C3 C12 61.3(5)
C1 C2 C3 C4 -52.6(4)
C9 C2 C3 C4 63.4(4)
C11 C2 C3 C4 -173.4(3)
C13 C3 C4 C5 -71.6(4)
C12 C3 C4 C5 171.1(4)
C2 C3 C4 C5 46.4(5)
C13 C3 C4 C14 155.4(4)
C12 C3 C4 C14 38.2(5)
C2 C3 C4 C14 -86.5(5)
C14 C4 C5 C6 86.1(5)
C3 C4 C5 C6 -48.2(5)
O1 C1 C6 C7 -130.6(4)
C2 C1 C6 C7 54.1(4)
O1 C1 C6 C19 -7.0(6)
C2 C1 C6 C19 177.6(3)
O1 C1 C6 C5 113.9(4)
C2 C1 C6 C5 -61.4(4)
C4 C5 C6 C1 53.4(5)
C4 C5 C6 C7 -63.5(5)
C4 C5 C6 C19 176.4(4)
C1 C6 C7 O2 165.5(4)
C19 C6 C7 O2 40.4(5)
C5 C6 C7 O2 -79.5(5)
C1 C6 C7 C8 -16.4(5)
C19 C6 C7 C8 -141.6(4)
C5 C6 C7 C8 98.6(4)
O2 C7 C8 C9 164.9(4)
C6 C7 C8 C9 -13.3(6)
O2 C7 C8 C24 -1.9(6)
C6 C7 C8 C24 -180.0(4)
C10 O3 C9 C8 -6.9(7)
C10 O3 C9 C2 171.6(4)
C7 C8 C9 O3 -174.3(4)
C24 C8 C9 O3 -9.6(7)
C7 C8 C9 C2 7.4(6)
C24 C8 C9 C2 172.0(4)
C1 C2 C9 O3 -152.3(3)
C11 C2 C9 O3 -35.2(4)
C3 C2 C9 O3 90.5(4)
C1 C2 C9 C8 26.3(5)
C11 C2 C9 C8 143.4(4)
C3 C2 C9 C8 -90.9(5)
C5 C4 C14 C15A 92.7(16)
C3 C4 C14 C15A -135.7(16)
C5 C4 C14 C15 40.6(5)
C3 C4 C14 C15 172.2(4)
C15A C16 C15 C14 -6.3(17)
C17A C16 C15 C14 -129(8)
C17 C16 C15 C14 3.8(10)
C18 C16 C15 C14 -176.8(6)
C18A C16 C15 C14 165.0(18)
C15A C14 C15 C16 6.2(17)
C4 C14 C15 C16 89.4(7)
C15 C16 C15A C14 6.3(17)
C17A C16 C15A C14 172(2)
C17 C16 C15A C14 -165(3)
C18 C16 C15A C14 99(11)
C18A C16 C15A C14 -1(3)
C15 C14 C15A C16 -5.9(16)
C4 C14 C15A C16 -120(2)
C1 C6 C19 C20 -71.7(5)
C7 C6 C19 C20 51.2(5)
C5 C6 C19 C20 169.5(4)
C6 C19 C20 C21 -135.8(5)
C19 C20 C21 C23 178.4(5)
C19 C20 C21 C22 -2.1(8)
C9 C8 C24 O4 -68.5(6)
C7 C8 C24 O4 96.9(5)
C9 C8 C24 C25 114.3(5)
C7 C8 C24 C25 -80.3(5)
O4 C24 C25 C30 180.0(5)
C8 C24 C25 C30 -2.9(6)
O4 C24 C25 C26 -1.4(7)
C8 C24 C25 C26 175.7(4)
C30 C25 C26 C27 -2.3(7)
C24 C25 C26 C27 179.0(4)
C25 C26 C27 C28 1.7(8)
C26 C27 C28 C29 -0.4(9)
C27 C28 C29 C30 -0.2(9)
C26 C25 C30 C29 1.7(7)
C24 C25 C30 C29 -179.7(5)
C28 C29 C30 C25 -0.5(9)
